data_4070560
loop_
_publ_author_name
'Roger, Mathieu'
'Belkhiri, Lotfi'
'Arliguie, Th\'er\`ese'
'Thu\'ery, Pierre'
'Boucekkine, Abdou'
'Ephritikhine, Michel'

_publ_section_title
;
 Uranium and Lanthanide Complexes with the 2-Mercapto Benzothiazolate
 Ligand: Evidence for a Specific Covalent Binding Site in the
 Differentiation of Isostructural Lanthanide(III) and Actinide(III)
 Compounds
;
_journal_issue 1
_journal_name_full Organometallics
_journal_page_first 33
_journal_paper_doi 10.1021/om7007315
_journal_volume 27
_journal_year 2008
_chemical_formula_sum 'C51 H67 K N3 O8 S6 U'
_chemical_formula_weight 1319.57
_space_group_IT_number 2
_symmetry_cell_setting triclinic
_symmetry_space_group_name_Hall '-P 1'
_symmetry_space_group_name_H-M 'P -1'
_atom_sites_solution_hydrogens geom
_atom_sites_solution_primary heavy
_atom_sites_solution_secondary difmap
_audit_creation_method SHELXL-97
_cell_angle_alpha 90.184(3)
_cell_angle_beta 93.485(3)
_cell_angle_gamma 114.484(3)
_cell_formula_units_Z 2
_cell_length_a 11.5158(5)
_cell_length_b 12.3498(7)
_cell_length_c 21.6525(12)
_cell_measurement_reflns_used 19266
_cell_measurement_temperature 100(2)
_cell_measurement_theta_max 25.68
_cell_measurement_theta_min 2.07
_cell_volume 2795.9(3)
_computing_cell_refinement 'DENZO-SMN (Otwinowski & Minor, 1997)'
_computing_data_collection 'Kappa-CCD software (Nonius B.V., 1998)'
_computing_data_reduction 'DENZO-SMN (Otwinowski & Minor, 1997)'
_computing_molecular_graphics 'SHELXTL (Sheldrick, 1999)'
_computing_publication_material 'SHELXTL (Sheldrick, 1999)'
_computing_structure_refinement 'SHELXL-97 (Sheldrick, 1997)'
_computing_structure_solution 'SHELXS-97 (Sheldrick, 1997)'
_diffrn_ambient_temperature 100(2)
_diffrn_measured_fraction_theta_full 0.920
_diffrn_measured_fraction_theta_max 0.920
_diffrn_measurement_device_type 'Nonius Kappa-CCD'
_diffrn_measurement_method '\f scans'
_diffrn_radiation_monochromator graphite
_diffrn_radiation_source 'fine-focus sealed tube'
_diffrn_radiation_type MoK\a
_diffrn_radiation_wavelength 0.71073
_diffrn_reflns_av_R_equivalents 0.0570
_diffrn_reflns_av_sigmaI/netI 0.0796
_diffrn_reflns_limit_h_max 13
_diffrn_reflns_limit_h_min -13
_diffrn_reflns_limit_k_max 15
_diffrn_reflns_limit_k_min -15
_diffrn_reflns_limit_l_max 26
_diffrn_reflns_limit_l_min -26
_diffrn_reflns_number 19266
_diffrn_reflns_theta_full 25.68
_diffrn_reflns_theta_max 25.68
_diffrn_reflns_theta_min 2.07
_diffrn_standards_decay_% 0
_diffrn_standards_interval_time 0
_exptl_absorpt_coefficient_mu 3.254
_exptl_absorpt_correction_T_max 0.677
_exptl_absorpt_correction_T_min 0.418
_exptl_absorpt_correction_type refdelf
_exptl_absorpt_process_details 'program DELABS from PLATON (Spek, 2000)'
_exptl_crystal_colour 'translucent dark brown'
_exptl_crystal_density_diffrn 1.567
_exptl_crystal_density_method 'not measured'
_exptl_crystal_description irregular
_exptl_crystal_F_000 1330
_exptl_crystal_size_max 0.35
_exptl_crystal_size_mid 0.21
_exptl_crystal_size_min 0.12
_refine_diff_density_max 1.496
_refine_diff_density_min -1.347
_refine_diff_density_rms 0.115
_refine_ls_extinction_method none
_refine_ls_goodness_of_fit_ref 1.036
_refine_ls_hydrogen_treatment constr
_refine_ls_matrix_type full
_refine_ls_number_parameters 649
_refine_ls_number_reflns 9766
_refine_ls_number_restraints 56
_refine_ls_restrained_S_all 1.044
_refine_ls_R_factor_all 0.0576
_refine_ls_R_factor_gt 0.0445
_refine_ls_shift/su_max 0.002
_refine_ls_shift/su_mean 0.000
_refine_ls_structure_factor_coef Fsqd
_refine_ls_weighting_details 'calc w=1/[\s^2^(Fo^2^)+(0.0185P)^2^+7.5811P] where P=(Fo^2^+2Fc^2^)/3'
_refine_ls_weighting_scheme calc
_refine_ls_wR_factor_gt 0.0978
_refine_ls_wR_factor_ref 0.1040
_reflns_number_gt 8260
_reflns_number_total 9766
_reflns_threshold_expression >2sigma(I)
_cod_data_source_file om7007315-file002.cif
_cod_data_source_block 4
_cod_database_code 4070560

loop_
_symmetry_equiv_pos_as_xyz
'x, y, z'
'-x, -y, -z'

loop_
_atom_site_label
_atom_site_type_symbol
_atom_site_fract_x
_atom_site_fract_y
_atom_site_fract_z
_atom_site_U_iso_or_equiv
_atom_site_adp_type
_atom_site_occupancy
_atom_site_symmetry_multiplicity
_atom_site_calc_flag
_atom_site_refinement_flags
_atom_site_disorder_assembly
_atom_site_disorder_group
U U 0.36093(2) 0.12622(2) 0.252580(10) 0.02894(8) Uani 1 1 d . . .
K1 K 0.0000 0.5000 0.5000 0.0322(4) Uani 1 2 d S . .
K2 K 0.0000 0.5000 0.0000 0.0396(5) Uani 1 2 d S . .
S1A S 0.62795(15) 0.23235(15) 0.29895(7) 0.0350(3) Uani 1 1 d . . .
S2A S 0.74386(16) 0.07352(16) 0.24608(7) 0.0386(4) Uani 1 1 d . . .
N1A N 0.5440(5) 0.0960(5) 0.1953(2) 0.0315(11) Uani 1 1 d . . .
C1A C 0.6293(6) 0.1354(6) 0.2430(3) 0.0324(13) Uani 1 1 d . . .
C2A C 0.6755(6) -0.0039(6) 0.1765(3) 0.0361(14) Uani 1 1 d . . .
C3A C 0.5688(6) 0.0198(6) 0.1565(3) 0.0329(13) Uani 1 1 d . . .
C4A C 0.5017(6) -0.0310(6) 0.1001(3) 0.0390(15) Uani 1 1 d . . .
H4A H 0.4307 -0.0179 0.0863 0.047 Uiso 1 1 calc R . .
C5A C 0.5424(7) -0.1003(7) 0.0654(3) 0.0471(18) Uani 1 1 d . . .
H5A H 0.4986 -0.1328 0.0276 0.056 Uiso 1 1 calc R . .
C6A C 0.6469(7) -0.1236(7) 0.0851(3) 0.0460(17) Uani 1 1 d . . .
H6A H 0.6716 -0.1713 0.0606 0.055 Uiso 1 1 calc R . .
C7A C 0.7144(7) -0.0757(6) 0.1410(3) 0.0402(15) Uani 1 1 d . . .
H7A H 0.7841 -0.0911 0.1546 0.048 Uiso 1 1 calc R . .
S1B S 0.22624(16) -0.10903(16) 0.18718(7) 0.0390(4) Uani 1 1 d . . .
S2B S 0.29145(18) -0.28839(16) 0.26319(8) 0.0429(4) Uani 1 1 d . . .
N1B N 0.3681(5) -0.0649(5) 0.2943(2) 0.0349(12) Uani 1 1 d . . .
C1B C 0.2988(6) -0.1447(6) 0.2506(3) 0.0384(15) Uani 1 1 d . . .
C2B C 0.3820(6) -0.2377(6) 0.3332(3) 0.0386(15) Uani 1 1 d . . .
C3B C 0.4146(6) -0.1161(6) 0.3421(3) 0.0348(14) Uani 1 1 d . . .
C4B C 0.4876(6) -0.0534(6) 0.3953(3) 0.0393(15) Uani 1 1 d . . .
H4B H 0.5119 0.0281 0.4005 0.047 Uiso 1 1 calc R . .
C5B C 0.5222(6) -0.1171(7) 0.4398(3) 0.0422(16) Uani 1 1 d . . .
H5B H 0.5695 -0.0780 0.4758 0.051 Uiso 1 1 calc R . .
C6B C 0.4868(7) -0.2401(7) 0.4313(3) 0.0490(18) Uani 1 1 d . . .
H6B H 0.5109 -0.2812 0.4617 0.059 Uiso 1 1 calc R . .
C7B C 0.4162(7) -0.3006(7) 0.3779(3) 0.0495(18) Uani 1 1 d . . .
H7B H 0.3924 -0.3819 0.3723 0.059 Uiso 1 1 calc R . .
S1C S 0.35909(16) 0.19832(16) 0.38366(7) 0.0387(4) Uani 1 1 d . . .
S2C S 0.08873(16) 0.07222(16) 0.42606(7) 0.0378(4) Uani 1 1 d . . .
N1C N 0.1557(5) 0.0423(5) 0.3170(2) 0.0332(11) Uani 1 1 d . . .
C1C C 0.2032(6) 0.1026(6) 0.3697(3) 0.0353(14) Uani 1 1 d . . .
C2C C -0.0287(6) -0.0270(6) 0.3739(3) 0.0370(14) Uani 1 1 d . . .
C3C C 0.0250(6) -0.0312(6) 0.3181(3) 0.0335(14) Uani 1 1 d . . .
C4C C -0.0511(6) -0.1093(6) 0.2699(3) 0.0387(15) Uani 1 1 d . . .
H4C H -0.0165 -0.1139 0.2328 0.046 Uiso 1 1 calc R . .
C5C C -0.1790(7) -0.1796(7) 0.2785(3) 0.0432(16) Uani 1 1 d . . .
H5C H -0.2296 -0.2329 0.2471 0.052 Uiso 1 1 calc R . .
C6C C -0.2315(6) -0.1713(7) 0.3325(3) 0.0427(16) Uani 1 1 d . . .
H6C H -0.3182 -0.2171 0.3364 0.051 Uiso 1 1 calc R . .
C7C C -0.1587(7) -0.0960(6) 0.3819(3) 0.0422(16) Uani 1 1 d . . .
H7C H -0.1948 -0.0917 0.4186 0.051 Uiso 1 1 calc R . .
C1 C 0.4351(7) 0.3192(6) 0.1755(3) 0.0412(16) Uani 1 1 d . . .
C2 C 0.3281(7) 0.2298(6) 0.1436(3) 0.0376(15) Uani 1 1 d . . .
C3 C 0.2188(7) 0.2118(6) 0.1760(3) 0.0385(15) Uani 1 1 d . . .
C4 C 0.2590(7) 0.2899(6) 0.2278(3) 0.0397(15) Uani 1 1 d . . .
C5 C 0.3930(7) 0.3558(6) 0.2280(3) 0.0386(15) Uani 1 1 d . . .
C6 C 0.5704(7) 0.3718(8) 0.1556(4) 0.057(2) Uani 1 1 d . . .
H6D H 0.6293 0.3930 0.1915 0.086 Uiso 1 1 calc R . .
H6E H 0.5843 0.4415 0.1322 0.086 Uiso 1 1 calc R . .
H6F H 0.5835 0.3143 0.1304 0.086 Uiso 1 1 calc R . .
C7 C 0.3243(8) 0.1703(7) 0.0827(3) 0.0518(19) Uani 1 1 d . . .
H7D H 0.3047 0.2133 0.0498 0.078 Uiso 1 1 calc R . .
H7E H 0.2599 0.0901 0.0817 0.078 Uiso 1 1 calc R . .
H7F H 0.4061 0.1694 0.0774 0.078 Uiso 1 1 calc R . .
C8 C 0.0834(7) 0.1309(7) 0.1553(3) 0.0484(17) Uani 1 1 d . . .
H8A H 0.0495 0.1712 0.1265 0.073 Uiso 1 1 calc R . .
H8B H 0.0325 0.1094 0.1905 0.073 Uiso 1 1 calc R . .
H8C H 0.0815 0.0604 0.1356 0.073 Uiso 1 1 calc R . .
C9 C 0.1736(8) 0.3128(8) 0.2717(3) 0.053(2) Uani 1 1 d . . .
H9A H 0.1547 0.3774 0.2572 0.079 Uiso 1 1 calc R . .
H9B H 0.2165 0.3329 0.3122 0.079 Uiso 1 1 calc R . .
H9C H 0.0955 0.2425 0.2734 0.079 Uiso 1 1 calc R . .
C10 C 0.4754(9) 0.4562(7) 0.2735(4) 0.060(2) Uani 1 1 d . . .
H10A H 0.4750 0.5298 0.2596 0.090 Uiso 1 1 calc R . .
H10B H 0.5615 0.4624 0.2760 0.090 Uiso 1 1 calc R . .
H10C H 0.4419 0.4399 0.3136 0.090 Uiso 1 1 calc R . .
O1 O -0.0891(5) 0.3663(4) 0.3921(2) 0.0433(11) Uani 1 1 d . . .
O2 O 0.0488(5) 0.6091(5) 0.38579(19) 0.0436(11) Uani 1 1 d . . .
O3 O 0.0947(4) 0.7516(4) 0.4942(2) 0.0423(11) Uani 1 1 d . . .
O4 O -0.0048(5) 0.6821(5) 0.0737(2) 0.0545(13) Uani 1 1 d . . .
O5 O -0.1205(5) 0.4523(5) 0.1117(2) 0.0539(14) Uani 1 1 d . . .
O6 O -0.0733(5) 0.2730(5) 0.0467(3) 0.0558(13) Uani 1 1 d . . .
O7 O -0.2500(5) 0.4688(4) 0.4989(2) 0.0468(12) Uani 1 1 d . . .
O8 O 0.2535(6) 0.6087(7) 0.0382(3) 0.086(2) Uani 1 1 d DU B .
C11 C -0.0335(7) 0.4198(8) 0.3376(3) 0.056(2) Uani 1 1 d . . .
H11A H -0.0830 0.3719 0.3018 0.067 Uiso 1 1 calc R . .
H11B H 0.0527 0.4245 0.3375 0.067 Uiso 1 1 calc R . .
C12 C -0.0301(7) 0.5423(8) 0.3344(3) 0.053(2) Uani 1 1 d . . .
H12A H 0.0045 0.5787 0.2961 0.064 Uiso 1 1 calc R . .
H12B H -0.1156 0.5387 0.3359 0.064 Uiso 1 1 calc R . .
C13 C 0.0721(8) 0.7326(7) 0.3847(3) 0.0505(19) Uani 1 1 d . . .
H13A H -0.0077 0.7411 0.3866 0.061 Uiso 1 1 calc R . .
H13B H 0.1106 0.7672 0.3469 0.061 Uiso 1 1 calc R . .
C14 C 0.1591(7) 0.7931(6) 0.4388(4) 0.052(2) Uani 1 1 d . . .
H14A H 0.2346 0.7769 0.4392 0.062 Uiso 1 1 calc R . .
H14B H 0.1860 0.8785 0.4365 0.062 Uiso 1 1 calc R . .
C15 C 0.1739(8) 0.8062(7) 0.5476(4) 0.056(2) Uani 1 1 d . . .
H15A H 0.1968 0.8911 0.5479 0.067 Uiso 1 1 calc R . .
H15B H 0.2520 0.7941 0.5476 0.067 Uiso 1 1 calc R . .
C16 C 0.1056(8) 0.7540(7) 0.6040(4) 0.056(2) Uani 1 1 d . . .
H16A H 0.1547 0.7992 0.6406 0.067 Uiso 1 1 calc R . .
H16B H 0.0229 0.7575 0.6017 0.067 Uiso 1 1 calc R . .
C17 C -0.0881(7) 0.6542(9) 0.1227(4) 0.071(3) Uani 1 1 d . . .
H17A H -0.1751 0.6345 0.1064 0.085 Uiso 1 1 calc R . .
H17B H -0.0623 0.7218 0.1514 0.085 Uiso 1 1 calc R . .
C18 C -0.0806(9) 0.5503(10) 0.1548(4) 0.068(2) Uani 1 1 d U . .
H18A H 0.0065 0.5704 0.1711 0.082 Uiso 1 1 calc R . .
H18B H -0.1354 0.5294 0.1892 0.082 Uiso 1 1 calc R . .
C19 C -0.1222(9) 0.3452(10) 0.1389(4) 0.073(3) Uani 1 1 d . . .
H19A H -0.1783 0.3228 0.1727 0.088 Uiso 1 1 calc R . .
H19B H -0.0369 0.3582 0.1550 0.088 Uiso 1 1 calc R . .
C20 C -0.1690(8) 0.2496(9) 0.0899(5) 0.071(3) Uani 1 1 d . . .
H20A H -0.1877 0.1732 0.1084 0.085 Uiso 1 1 calc R . .
H20B H -0.2471 0.2466 0.0688 0.085 Uiso 1 1 calc R . .
C21 C -0.1117(9) 0.1826(8) -0.0006(5) 0.070(2) Uani 1 1 d . . .
H21A H -0.1904 0.1764 -0.0224 0.084 Uiso 1 1 calc R . .
H21B H -0.1274 0.1066 0.0177 0.084 Uiso 1 1 calc R . .
C22 C -0.0087(10) 0.2127(8) -0.0447(5) 0.074(3) Uani 1 1 d . . .
H22A H 0.0713 0.2233 -0.0225 0.088 Uiso 1 1 calc R . .
H22B H -0.0310 0.1486 -0.0754 0.088 Uiso 1 1 calc R . .
C23 C -0.2617(7) 0.5673(7) 0.5294(3) 0.0466(17) Uani 1 1 d . . .
H23A H -0.1930 0.6041 0.5612 0.056 Uiso 1 1 calc R . .
H23B H -0.3429 0.5412 0.5482 0.056 Uiso 1 1 calc R . .
C24 C -0.2540(7) 0.6520(7) 0.4794(3) 0.0467(17) Uani 1 1 d . . .
H24A H -0.1657 0.7026 0.4722 0.056 Uiso 1 1 calc R . .
H24B H -0.2975 0.7015 0.4895 0.056 Uiso 1 1 calc R . .
C25 C -0.3219(8) 0.5693(7) 0.4225(3) 0.0482(18) Uani 1 1 d . . .
H25A H -0.4076 0.5646 0.4141 0.058 Uiso 1 1 calc R . .
H25B H -0.2741 0.5969 0.3861 0.058 Uiso 1 1 calc R . .
C26 C -0.3258(7) 0.4488(7) 0.4416(3) 0.0456(17) Uani 1 1 d . . .
H26A H -0.4131 0.3928 0.4468 0.055 Uiso 1 1 calc R . .
H26B H -0.2911 0.4167 0.4102 0.055 Uiso 1 1 calc R . .
C27 C 0.2708(8) 0.6141(8) 0.1047(4) 0.066(2) Uani 1 1 d DU B .
H27A H 0.1905 0.5684 0.1229 0.079 Uiso 1 1 calc R . .
H27B H 0.3041 0.6958 0.1204 0.079 Uiso 1 1 calc R . .
C28 C 0.3652(12) 0.5612(11) 0.1191(5) 0.113(4) Uani 1 1 d DU . .
H28A H 0.3513 0.5242 0.1591 0.135 Uiso 1 1 calc R A 1
H28B H 0.4519 0.6227 0.1204 0.135 Uiso 1 1 calc R A 1
C29A C 0.3448(17) 0.4676(12) 0.0675(5) 0.074(4) Uani 0.514(17) 1 d PDU B 1
H29A H 0.4201 0.4527 0.0624 0.088 Uiso 0.514(17) 1 calc PR B 1
H29B H 0.2708 0.3934 0.0723 0.088 Uiso 0.514(17) 1 calc PR B 1
C29B C 0.4322(12) 0.5513(16) 0.0623(5) 0.060(4) Uani 0.486(17) 1 d PDU B 2
H29C H 0.5105 0.6213 0.0570 0.072 Uiso 0.486(17) 1 calc PR B 2
H29D H 0.4481 0.4801 0.0613 0.072 Uiso 0.486(17) 1 calc PR B 2
C30 C 0.3224(11) 0.5436(11) 0.0174(5) 0.108(4) Uani 1 1 d DU . .
H30A H 0.4042 0.5991 0.0040 0.130 Uiso 1 1 calc R B 1
H30B H 0.2747 0.4928 -0.0180 0.130 Uiso 1 1 calc R B 1

loop_
_atom_site_aniso_label
_atom_site_aniso_U_11
_atom_site_aniso_U_22
_atom_site_aniso_U_33
_atom_site_aniso_U_23
_atom_site_aniso_U_13
_atom_site_aniso_U_12
U 0.02971(13) 0.03152(13) 0.02680(12) 0.00089(8) 0.00234(8) 0.01386(9)
K1 0.0387(10) 0.0309(10) 0.0268(8) -0.0013(7) 0.0005(8) 0.0144(8)
K2 0.0395(11) 0.0424(12) 0.0324(9) 0.0009(8) 0.0050(8) 0.0123(9)
S1A 0.0351(8) 0.0363(9) 0.0338(8) -0.0058(7) -0.0007(6) 0.0156(7)
S2A 0.0403(9) 0.0449(10) 0.0357(8) -0.0037(7) -0.0019(7) 0.0234(8)
N1A 0.030(3) 0.030(3) 0.031(3) -0.002(2) 0.005(2) 0.008(2)
C1A 0.033(3) 0.036(4) 0.028(3) 0.004(3) 0.006(3) 0.014(3)
C2A 0.039(4) 0.036(4) 0.031(3) 0.002(3) 0.004(3) 0.013(3)
C3A 0.036(3) 0.033(3) 0.028(3) 0.006(3) 0.009(3) 0.012(3)
C4A 0.038(4) 0.042(4) 0.041(3) 0.003(3) 0.004(3) 0.020(3)
C5A 0.054(4) 0.055(5) 0.032(3) -0.007(3) 0.002(3) 0.023(4)
C6A 0.061(5) 0.051(5) 0.035(3) -0.002(3) 0.004(3) 0.031(4)
C7A 0.044(4) 0.047(4) 0.039(3) -0.003(3) 0.004(3) 0.028(3)
S1B 0.0372(9) 0.0430(10) 0.0344(8) -0.0033(7) -0.0012(7) 0.0149(8)
S2B 0.0496(10) 0.0349(9) 0.0454(9) 0.0003(7) 0.0072(8) 0.0182(8)
N1B 0.033(3) 0.035(3) 0.036(3) 0.006(2) -0.001(2) 0.015(2)
C1B 0.037(4) 0.035(4) 0.042(4) 0.002(3) 0.008(3) 0.012(3)
C2B 0.035(4) 0.042(4) 0.044(4) 0.008(3) 0.013(3) 0.020(3)
C3B 0.032(3) 0.038(4) 0.036(3) 0.009(3) 0.010(3) 0.015(3)
C4B 0.038(4) 0.043(4) 0.033(3) 0.005(3) 0.003(3) 0.012(3)
C5B 0.034(4) 0.047(4) 0.046(4) 0.016(3) 0.008(3) 0.016(3)
C6B 0.046(4) 0.056(5) 0.055(4) 0.021(4) 0.014(4) 0.030(4)
C7B 0.054(5) 0.050(5) 0.053(4) 0.008(4) 0.016(4) 0.028(4)
S1C 0.0377(9) 0.0464(10) 0.0312(8) -0.0033(7) 0.0022(7) 0.0166(8)
S2C 0.0433(9) 0.0416(10) 0.0331(8) 0.0038(7) 0.0090(7) 0.0214(8)
N1C 0.036(3) 0.039(3) 0.025(2) 0.002(2) 0.002(2) 0.016(2)
C1C 0.046(4) 0.035(4) 0.032(3) 0.005(3) 0.009(3) 0.023(3)
C2C 0.041(4) 0.035(4) 0.041(3) 0.009(3) 0.007(3) 0.021(3)
C3C 0.034(3) 0.037(4) 0.036(3) 0.011(3) 0.005(3) 0.022(3)
C4C 0.040(4) 0.042(4) 0.035(3) 0.006(3) 0.005(3) 0.018(3)
C5C 0.040(4) 0.044(4) 0.043(4) 0.008(3) -0.002(3) 0.015(3)
C6C 0.029(3) 0.047(4) 0.050(4) 0.015(3) 0.010(3) 0.013(3)
C7C 0.043(4) 0.039(4) 0.051(4) 0.013(3) 0.013(3) 0.021(3)
C1 0.044(4) 0.039(4) 0.044(4) 0.011(3) 0.007(3) 0.020(3)
C2 0.049(4) 0.042(4) 0.030(3) 0.008(3) 0.007(3) 0.027(3)
C3 0.041(4) 0.046(4) 0.035(3) 0.008(3) 0.004(3) 0.025(3)
C4 0.050(4) 0.047(4) 0.031(3) 0.011(3) 0.013(3) 0.028(3)
C5 0.050(4) 0.034(4) 0.037(3) 0.005(3) 0.003(3) 0.022(3)
C6 0.046(4) 0.059(5) 0.067(5) 0.033(4) 0.015(4) 0.021(4)
C7 0.076(6) 0.062(5) 0.031(3) 0.001(3) 0.005(3) 0.042(5)
C8 0.047(4) 0.049(5) 0.052(4) 0.002(3) -0.005(3) 0.024(4)
C9 0.077(6) 0.073(6) 0.035(4) 0.008(4) 0.015(4) 0.056(5)
C10 0.076(6) 0.044(5) 0.058(5) -0.004(4) -0.014(4) 0.026(4)
O1 0.049(3) 0.055(3) 0.035(2) -0.014(2) -0.004(2) 0.032(3)
O2 0.050(3) 0.054(3) 0.033(2) 0.013(2) 0.005(2) 0.028(3)
O3 0.036(3) 0.031(3) 0.060(3) -0.001(2) 0.001(2) 0.013(2)
O4 0.046(3) 0.058(4) 0.058(3) -0.019(3) 0.002(2) 0.019(3)
O5 0.042(3) 0.081(4) 0.036(2) 0.010(3) 0.006(2) 0.022(3)
O6 0.046(3) 0.050(3) 0.066(3) 0.014(3) 0.005(3) 0.014(3)
O7 0.051(3) 0.043(3) 0.049(3) 0.002(2) -0.001(2) 0.023(2)
O8 0.084(3) 0.099(3) 0.080(3) -0.008(2) 0.004(2) 0.044(2)
C11 0.048(4) 0.098(7) 0.030(3) -0.018(4) -0.008(3) 0.040(5)
C12 0.041(4) 0.094(7) 0.031(3) 0.016(4) 0.008(3) 0.032(4)
C13 0.058(5) 0.058(5) 0.051(4) 0.027(4) 0.023(4) 0.036(4)
C14 0.054(5) 0.028(4) 0.078(5) 0.026(4) 0.027(4) 0.019(3)
C15 0.050(5) 0.038(4) 0.083(6) -0.007(4) -0.012(4) 0.023(4)
C16 0.067(5) 0.054(5) 0.059(5) -0.034(4) -0.028(4) 0.042(4)
C17 0.036(4) 0.083(7) 0.075(6) -0.046(5) 0.002(4) 0.009(4)
C18 0.053(4) 0.100(6) 0.037(4) -0.011(4) 0.006(3) 0.018(4)
C19 0.057(5) 0.117(9) 0.054(5) 0.048(6) 0.020(4) 0.042(6)
C20 0.049(5) 0.070(6) 0.091(7) 0.044(6) 0.018(5) 0.021(5)
C21 0.064(6) 0.040(5) 0.094(7) 0.008(5) -0.010(5) 0.013(4)
C22 0.072(6) 0.057(6) 0.096(7) -0.019(5) -0.027(6) 0.034(5)
C23 0.052(4) 0.055(5) 0.031(3) -0.004(3) 0.002(3) 0.021(4)
C24 0.045(4) 0.051(5) 0.046(4) -0.004(3) 0.004(3) 0.022(4)
C25 0.055(5) 0.052(5) 0.043(4) -0.008(3) -0.006(3) 0.029(4)
C26 0.042(4) 0.050(5) 0.040(4) -0.004(3) 0.001(3) 0.015(3)
C27 0.063(3) 0.072(3) 0.063(3) -0.001(3) 0.005(2) 0.028(3)
C28 0.119(5) 0.115(5) 0.111(5) 0.006(3) 0.009(3) 0.055(3)
C29A 0.075(5) 0.072(5) 0.074(5) 0.000(3) 0.009(3) 0.030(3)
C29B 0.061(5) 0.061(5) 0.058(5) 0.000(3) 0.006(3) 0.026(3)
C30 0.106(5) 0.116(5) 0.109(5) -0.006(3) 0.006(3) 0.052(3)

loop_
_atom_type_symbol
_atom_type_description
_atom_type_scat_dispersion_real
_atom_type_scat_dispersion_imag
_atom_type_scat_source
C C 0.0033 0.0016 'International Tables Vol C Tables 4.2.6.8 and 6.1.1.4'
H H 0.0000 0.0000 'International Tables Vol C Tables 4.2.6.8 and 6.1.1.4'
N N 0.0061 0.0033 'International Tables Vol C Tables 4.2.6.8 and 6.1.1.4'
O O 0.0106 0.0060 'International Tables Vol C Tables 4.2.6.8 and 6.1.1.4'
S S 0.1246 0.1234 'International Tables Vol C Tables 4.2.6.8 and 6.1.1.4'
K K 0.2009 0.2494 'International Tables Vol C Tables 4.2.6.8 and 6.1.1.4'
U U -9.6767 9.6646 'International Tables Vol C Tables 4.2.6.8 and 6.1.1.4'

loop_
_geom_angle_atom_site_label_1
_geom_angle_atom_site_label_2
_geom_angle_atom_site_label_3
_geom_angle
_geom_angle_site_symmetry_1
_geom_angle_site_symmetry_3
N1B U N1C 78.30(16) . .
N1B U N1A 73.89(16) . .
N1C U N1A 150.83(16) . .
N1B U S1A 83.37(12) . .
N1C U S1A 128.07(11) . .
N1A U S1A 57.24(11) . .
N1B U S1B 57.20(12) . .
N1C U S1B 81.76(12) . .
N1A U S1B 75.95(11) . .
S1A U S1B 126.02(5) . .
N1B U S1C 86.86(12) . .
N1C U S1C 56.29(11) . .
N1A U S1C 129.45(11) . .
S1A U S1C 74.69(4) . .
S1B U S1C 130.41(5) . .
O7 K1 O7 180.000(1) . 2_566
O7 K1 O1 98.42(14) . 2_566
O7 K1 O1 81.58(14) 2_566 2_566
O7 K1 O1 81.58(14) . .
O7 K1 O1 98.42(14) 2_566 .
O1 K1 O1 180.000(1) 2_566 .
O7 K1 O2 83.90(14) . 2_566
O7 K1 O2 96.10(14) 2_566 2_566
O1 K1 O2 59.78(15) 2_566 2_566
O1 K1 O2 120.22(15) . 2_566
O7 K1 O2 96.10(14) . .
O7 K1 O2 83.90(14) 2_566 .
O1 K1 O2 120.22(15) 2_566 .
O1 K1 O2 59.78(15) . .
O2 K1 O2 180.000(1) 2_566 .
O7 K1 O3 86.51(14) . 2_566
O7 K1 O3 93.49(14) 2_566 2_566
O1 K1 O3 118.52(14) 2_566 2_566
O1 K1 O3 61.48(14) . 2_566
O2 K1 O3 59.99(14) 2_566 2_566
O2 K1 O3 120.01(14) . 2_566
O7 K1 O3 93.49(14) . .
O7 K1 O3 86.51(14) 2_566 .
O1 K1 O3 61.48(14) 2_566 .
O1 K1 O3 118.52(14) . .
O2 K1 O3 120.01(14) 2_566 .
O2 K1 O3 59.99(14) . .
O3 K1 O3 180.000(1) 2_566 .
O8 K2 O8 180.0 2_565 .
O8 K2 O4 99.06(17) 2_565 .
O8 K2 O4 80.94(17) . .
O8 K2 O4 80.94(17) 2_565 2_565
O8 K2 O4 99.06(17) . 2_565
O4 K2 O4 180.00(18) . 2_565
O8 K2 O6 77.37(18) 2_565 .
O8 K2 O6 102.63(18) . .
O4 K2 O6 119.73(17) . .
O4 K2 O6 60.27(17) 2_565 .
O8 K2 O6 102.63(18) 2_565 2_565
O8 K2 O6 77.37(18) . 2_565
O4 K2 O6 60.27(17) . 2_565
O4 K2 O6 119.73(17) 2_565 2_565
O6 K2 O6 180.0(2) . 2_565
O8 K2 O5 76.99(18) 2_565 .
O8 K2 O5 103.01(17) . .
O4 K2 O5 58.88(17) . .
O4 K2 O5 121.12(17) 2_565 .
O6 K2 O5 61.87(17) . .
O6 K2 O5 118.13(17) 2_565 .
O8 K2 O5 103.01(17) 2_565 2_565
O8 K2 O5 76.99(18) . 2_565
O4 K2 O5 121.12(17) . 2_565
O4 K2 O5 58.88(17) 2_565 2_565
O6 K2 O5 118.13(17) . 2_565
O6 K2 O5 61.87(17) 2_565 2_565
O5 K2 O5 180.0(3) . 2_565
C1A S1A U 78.5(2) . .
C2A S2A C1A 89.7(3) . .
C1A N1A C3A 111.9(5) . .
C1A N1A U 94.6(3) . .
C3A N1A U 144.0(4) . .
N1A C1A S1A 123.9(5) . .
N1A C1A S2A 114.0(4) . .
S1A C1A S2A 122.0(4) . .
C7A C2A C3A 121.3(6) . .
C7A C2A S2A 129.4(5) . .
C3A C2A S2A 109.3(5) . .
N1A C3A C4A 126.2(6) . .
N1A C3A C2A 115.0(5) . .
C4A C3A C2A 118.8(6) . .
C5A C4A C3A 119.1(6) . .
C4A C5A C6A 122.1(6) . .
C7A C6A C5A 120.2(6) . .
C6A C7A C2A 118.5(6) . .
C1B S1B U 78.4(2) . .
C2B S2B C1B 90.0(3) . .
C1B N1B C3B 111.8(6) . .
C1B N1B U 101.9(4) . .
C3B N1B U 146.3(4) . .
N1B C1B S1B 122.5(5) . .
N1B C1B S2B 113.7(5) . .
S1B C1B S2B 123.8(4) . .
C7B C2B C3B 120.8(7) . .
C7B C2B S2B 129.5(6) . .
C3B C2B S2B 109.7(5) . .
C2B C3B C4B 121.1(6) . .
C2B C3B N1B 114.6(6) . .
C4B C3B N1B 124.2(6) . .
C5B C4B C3B 117.7(7) . .
C4B C5B C6B 121.0(7) . .
C7B C6B C5B 120.6(7) . .
C2B C7B C6B 118.8(7) . .
C1C S1C U 79.7(2) . .
C2C S2C C1C 90.0(3) . .
C1C N1C C3C 112.2(5) . .
C1C N1C U 100.1(4) . .
C3C N1C U 147.7(4) . .
N1C C1C S1C 123.9(5) . .
N1C C1C S2C 113.5(5) . .
S1C C1C S2C 122.6(4) . .
C3C C2C C7C 121.3(6) . .
C3C C2C S2C 109.5(5) . .
C7C C2C S2C 129.2(5) . .
N1C C3C C2C 114.9(6) . .
N1C C3C C4C 125.6(6) . .
C2C C3C C4C 119.5(6) . .
C5C C4C C3C 119.0(6) . .
C6C C5C C4C 120.9(7) . .
C5C C6C C7C 121.9(6) . .
C6C C7C C2C 117.3(6) . .
C5 C1 C2 107.9(6) . .
C5 C1 C6 125.6(7) . .
C2 C1 C6 126.4(7) . .
C1 C2 C3 108.2(6) . .
C1 C2 C7 127.2(6) . .
C3 C2 C7 124.3(7) . .
C4 C3 C2 107.7(6) . .
C4 C3 C8 126.5(6) . .
C2 C3 C8 125.7(6) . .
C3 C4 C5 108.3(6) . .
C3 C4 C9 126.4(7) . .
C5 C4 C9 124.9(7) . .
C1 C5 C4 107.9(6) . .
C1 C5 C10 125.7(7) . .
C4 C5 C10 126.2(6) . .
C11 O1 C16 112.9(6) . 2_566
C11 O1 K1 116.8(4) . .
C16 O1 K1 115.1(4) 2_566 .
C12 O2 C13 112.9(6) . .
C12 O2 K1 116.0(4) . .
C13 O2 K1 116.8(4) . .
C15 O3 C14 111.9(6) . .
C15 O3 K1 110.3(4) . .
C14 O3 K1 111.1(4) . .
C22 O4 C17 113.0(7) 2_565 .
C22 O4 K2 117.2(5) 2_565 .
C17 O4 K2 119.6(5) . .
C18 O5 C19 113.3(7) . .
C18 O5 K2 115.5(5) . .
C19 O5 K2 112.2(5) . .
C21 O6 C20 111.7(7) . .
C21 O6 K2 112.8(5) . .
C20 O6 K2 111.1(5) . .
C26 O7 C23 105.3(5) . .
C26 O7 K1 120.4(4) . .
C23 O7 K1 111.6(4) . .
C30 O8 C27 105.8(5) . .
C30 O8 K2 111.6(6) . .
C27 O8 K2 110.9(5) . .
O1 C11 C12 109.5(6) . .
O2 C12 C11 107.0(6) . .
O2 C13 C14 107.7(5) . .
O3 C14 C13 109.4(6) . .
O3 C15 C16 109.7(6) . .
O1 C16 C15 109.3(6) 2_566 .
O4 C17 C18 107.6(7) . .
O5 C18 C17 108.8(6) . .
O5 C19 C20 108.0(7) . .
O6 C20 C19 109.2(7) . .
O6 C21 C22 109.3(7) . .
O4 C22 C21 108.5(7) 2_565 .
O7 C23 C24 104.8(5) . .
C23 C24 C25 103.3(6) . .
C26 C25 C24 103.6(6) . .
O7 C26 C25 106.9(6) . .
O8 C27 C28 104.8(5) . .
C27 C28 C29B 112.2(8) . .
C27 C28 C29A 107.2(8) . .
C30 C29A C28 93.0(8) . .
C30 C29B C28 93.7(7) . .
O8 C30 C29A 112.2(8) . .
O8 C30 C29B 113.6(8) . .

loop_
_geom_bond_atom_site_label_1
_geom_bond_atom_site_label_2
_geom_bond_distance
_geom_bond_site_symmetry_2
U N1B 2.562(5) .
U N1C 2.643(5) .
U N1A 2.662(5) .
U C5 2.762(6) .
U C4 2.766(7) .
U C2 2.767(6) .
U C3 2.768(6) .
U C1 2.775(7) .
U S1A 2.9081(16) .
U S1B 2.9704(17) .
U S1C 2.9758(15) .
K1 O7 2.740(5) .
K1 O7 2.740(5) 2_566
K1 O1 2.741(4) 2_566
K1 O1 2.741(4) .
K1 O2 2.795(4) 2_566
K1 O2 2.795(4) .
K1 O3 2.840(5) 2_566
K1 O3 2.840(5) .
K2 O8 2.731(7) 2_565
K2 O8 2.731(7) .
K2 O4 2.775(5) .
K2 O4 2.775(5) 2_565
K2 O6 2.784(5) .
K2 O6 2.784(5) 2_565
K2 O5 2.804(5) .
K2 O5 2.804(5) 2_565
S1A C1A 1.706(6) .
S2A C2A 1.739(6) .
S2A C1A 1.777(6) .
N1A C1A 1.320(8) .
N1A C3A 1.386(8) .
C2A C7A 1.394(9) .
C2A C3A 1.421(9) .
C3A C4A 1.400(9) .
C4A C5A 1.374(9) .
C5A C6A 1.392(10) .
C6A C7A 1.387(9) .
S1B C1B 1.717(7) .
S2B C2B 1.743(7) .
S2B C1B 1.764(7) .
N1B C1B 1.324(8) .
N1B C3B 1.404(8) .
C2B C7B 1.380(10) .
C2B C3B 1.398(9) .
C3B C4B 1.403(9) .
C4B C5B 1.387(9) .
C5B C6B 1.408(10) .
C6B C7B 1.391(11) .
S1C C1C 1.699(7) .
S2C C2C 1.743(7) .
S2C C1C 1.777(6) .
N1C C1C 1.317(8) .
N1C C3C 1.400(8) .
C2C C3C 1.402(9) .
C2C C7C 1.404(9) .
C3C C4C 1.403(9) .
C4C C5C 1.389(10) .
C5C C6C 1.373(9) .
C6C C7C 1.395(10) .
C1 C5 1.406(9) .
C1 C2 1.407(10) .
C1 C6 1.509(10) .
C2 C3 1.415(9) .
C2 C7 1.497(9) .
C3 C4 1.401(9) .
C3 C8 1.501(10) .
C4 C5 1.415(10) .
C4 C9 1.512(9) .
C5 C10 1.520(10) .
O1 C11 1.409(9) .
O1 C16 1.421(9) 2_566
O2 C12 1.413(9) .
O2 C13 1.435(9) .
O3 C15 1.408(9) .
O3 C14 1.431(8) .
O4 C22 1.398(11) 2_565
O4 C17 1.419(10) .
O5 C18 1.423(10) .
O5 C19 1.443(11) .
O6 C21 1.420(10) .
O6 C20 1.428(10) .
O7 C26 1.431(8) .
O7 C23 1.441(8) .
O8 C30 1.431(12) .
O8 C27 1.439(10) .
C11 C12 1.499(12) .
C13 C14 1.471(11) .
C15 C16 1.491(12) .
C16 O1 1.421(9) 2_566
C17 C18 1.493(14) .
C19 C20 1.484(14) .
C21 C22 1.495(14) .
C22 O4 1.398(11) 2_565
C23 C24 1.488(10) .
C24 C25 1.544(10) .
C25 C26 1.528(10) .
C27 C28 1.502(13) .
C28 C29B 1.522(5) .
C28 C29A 1.542(5) .
C29A C30 1.516(5) .
C29B C30 1.518(5) .
